data_4313411
loop_
_publ_author_name
'Zhaofu Fei'
'Rosario Scopelliti'
'Paul J. Dyson'

_publ_contact_author_address
;
Facult\'e des sciences de base
Institut de Chimie Mol\'eculaire et Biologique
EPFL-BCH
CH-1015 Lausanne
Switzerland 
;
_publ_contact_author_email paul.dyson@epfl.ch
_publ_contact_author_fax '+41 21 69 39885'
_publ_contact_author_name 'Paul J. Dyson'
_publ_contact_author_phone '+41 21 69 39854'
_publ_section_title
;
 Understanding Structure Does Not Always Explain Reactivity: A
 Phosphinoamide Anion Reacts as an Iminophosphide Anion
;
_journal_name_full 'Inorganic Chemistry'
_journal_page_first 2125
_journal_page_last 2130
_journal_paper_doi 10.1021/ic0262841
_journal_volume 42
_journal_year 2003
_chemical_formula_sum 'C19 H15 N2 P'
_chemical_formula_weight 302.30
_chemical_name_systematic
; 
 ? 
;
_space_group_IT_number 2
_symmetry_cell_setting triclinic
_symmetry_space_group_name_Hall '-P 1'
_symmetry_space_group_name_H-M 'P -1'
_atom_sites_solution_hydrogens geom
_atom_sites_solution_primary direct
_atom_sites_solution_secondary difmap
_audit_creation_method SHELXL-97
_cell_angle_alpha 94.107(12)
_cell_angle_beta 111.894(9)
_cell_angle_gamma 107.422(8)
_cell_formula_units_Z 2
_cell_length_a 8.5332(8)
_cell_length_b 9.5074(9)
_cell_length_c 11.2744(14)
_cell_measurement_reflns_used 3682
_cell_measurement_temperature 140(2)
_cell_measurement_theta_max 28.81545
_cell_measurement_theta_min 2.1156
_cell_volume 792.23(17)
_computing_cell_refinement 'Oxford Diffraction CrysAlis RED'
_computing_data_collection 'Oxford Diffraction CrysAlis CCD'
_computing_data_reduction 'Oxford Diffraction CrysAlis RED'
_computing_molecular_graphics 'Bruker SHELXTL'
_computing_publication_material 'Bruker SHELXTL'
_computing_structure_refinement 'SHELXL-97 (Sheldrick, 1997)'
_computing_structure_solution 'SHELXS-97 (Sheldrick, 1990)'
_diffrn_ambient_temperature 140(2)
_diffrn_measured_fraction_theta_full 0.876
_diffrn_measured_fraction_theta_max 0.876
_diffrn_measurement_device_type 'Oxford Diffraction KM4/Sapphire CCD'
_diffrn_measurement_method 'phi and omega scans'
_diffrn_radiation_monochromator graphite
_diffrn_radiation_source 'fine-focus sealed tube'
_diffrn_radiation_type MoK\a
_diffrn_radiation_wavelength 0.71073
_diffrn_reflns_av_R_equivalents 0.0280
_diffrn_reflns_av_sigmaI/netI 0.0252
_diffrn_reflns_limit_h_max 10
_diffrn_reflns_limit_h_min -10
_diffrn_reflns_limit_k_max 11
_diffrn_reflns_limit_k_min -11
_diffrn_reflns_limit_l_max 13
_diffrn_reflns_limit_l_min -13
_diffrn_reflns_number 4686
_diffrn_reflns_theta_full 25.02
_diffrn_reflns_theta_max 25.02
_diffrn_reflns_theta_min 3.85
_exptl_absorpt_coefficient_mu 0.171
_exptl_absorpt_correction_type none
_exptl_crystal_colour colourless
_exptl_crystal_density_diffrn 1.267
_exptl_crystal_density_method 'not measured'
_exptl_crystal_description prismatic
_exptl_crystal_F_000 316
_exptl_crystal_size_max 0.22
_exptl_crystal_size_mid 0.19
_exptl_crystal_size_min 0.15
_refine_diff_density_max 0.304
_refine_diff_density_min -0.316
_refine_diff_density_rms 0.047
_refine_ls_extinction_coef 0.005(4)
_refine_ls_extinction_expression Fc^*^=kFc[1+0.001xFc^2^\l^3^/sin(2\q)]^-1/4^
_refine_ls_extinction_method SHELXL
_refine_ls_goodness_of_fit_ref 1.108
_refine_ls_hydrogen_treatment mixed
_refine_ls_matrix_type full
_refine_ls_number_parameters 200
_refine_ls_number_reflns 2453
_refine_ls_number_restraints 0
_refine_ls_restrained_S_all 1.108
_refine_ls_R_factor_all 0.0389
_refine_ls_R_factor_gt 0.0350
_refine_ls_shift/su_max 0.000
_refine_ls_shift/su_mean 0.000
_refine_ls_structure_factor_coef Fsqd
_refine_ls_weighting_details 'calc w=1/[\s^2^(Fo^2^)+(0.0655P)^2^+0.2178P] where P=(Fo^2^+2Fc^2^)/3'
_refine_ls_weighting_scheme calc
_refine_ls_wR_factor_gt 0.1054
_refine_ls_wR_factor_ref 0.1086
_reflns_number_gt 2200
_reflns_number_total 2453
_reflns_threshold_expression >2sigma(I)
_cod_data_source_file ic0262841si20021219_041453_2.cif
_cod_data_source_block 1
_cod_depositor_comments
;
The following automatic conversions were performed:

'_symmetry_cell_setting' value 'Triclinic' changed to 'triclinic'
according to the built-in table from CIF Core dictionary named
'cif_core.dic' version 2.4.1 from 2010-06-29.

Automatic conversion script
Id: cif_fix_values 1646 2011-03-28 12:23:43Z adriana 
;
_cod_original_cell_volume 792.23(14)
_cod_database_code 4313411

loop_
_symmetry_equiv_pos_as_xyz
'x, y, z'
'-x, -y, -z'

loop_
_atom_site_label
_atom_site_type_symbol
_atom_site_fract_x
_atom_site_fract_y
_atom_site_fract_z
_atom_site_U_iso_or_equiv
_atom_site_adp_type
_atom_site_occupancy
_atom_site_symmetry_multiplicity
_atom_site_calc_flag
_atom_site_refinement_flags
_atom_site_disorder_assembly
_atom_site_disorder_group
P1 P -0.02947(6) -0.16325(4) 0.33880(4) 0.02123(18) Uani 1 1 d . . .
N1 N 0.09151(19) -0.04875(15) 0.26839(14) 0.0239(4) Uani 1 1 d . . .
H1 H 0.0533 -0.0703 0.1829 0.029 Uiso 1 1 calc R . .
N2 N 0.1358(2) 0.16495(18) 0.02839(17) 0.0342(4) Uani 1 1 d . . .
C1 C 0.2468(2) 0.07644(17) 0.33891(16) 0.0196(4) Uani 1 1 d . . .
C2 C 0.3121(2) 0.18875(18) 0.27659(16) 0.0204(4) Uani 1 1 d . . .
C3 C 0.4676(2) 0.3162(2) 0.34782(18) 0.0278(4) Uani 1 1 d . . .
H3 H 0.5090 0.3910 0.3042 0.033 Uiso 1 1 calc R . .
C4 C 0.5603(2) 0.3332(2) 0.48082(19) 0.0329(5) Uani 1 1 d . . .
H4 H 0.6656 0.4190 0.5292 0.040 Uiso 1 1 calc R . .
C5 C 0.4971(2) 0.2229(2) 0.54279(19) 0.0324(5) Uani 1 1 d . . .
H5 H 0.5599 0.2345 0.6345 0.039 Uiso 1 1 calc R . .
C6 C 0.3451(2) 0.0965(2) 0.47418(17) 0.0267(4) Uani 1 1 d . . .
H6 H 0.3064 0.0222 0.5192 0.032 Uiso 1 1 calc R . .
C7 C 0.2159(2) 0.17556(18) 0.13855(18) 0.0231(4) Uani 1 1 d . . .
C8 C -0.2577(2) -0.17467(18) 0.23076(16) 0.0217(4) Uani 1 1 d . . .
C9 C -0.3975(2) -0.3055(2) 0.14804(18) 0.0270(4) Uani 1 1 d . . .
H9 H -0.3763 -0.3978 0.1423 0.032 Uiso 1 1 calc R . .
C10 C -0.5676(2) -0.3014(2) 0.07389(19) 0.0329(5) Uani 1 1 d . . .
H10 H -0.6618 -0.3908 0.0180 0.039 Uiso 1 1 calc R . .
C11 C -0.5998(3) -0.1678(2) 0.0813(2) 0.0357(5) Uani 1 1 d . . .
H11 H -0.7160 -0.1653 0.0306 0.043 Uiso 1 1 calc R . .
C12 C -0.4622(3) -0.0369(2) 0.1630(2) 0.0348(5) Uani 1 1 d . . .
H12 H -0.4837 0.0553 0.1678 0.042 Uiso 1 1 calc R . .
C13 C -0.2936(3) -0.04131(19) 0.23757(19) 0.0285(4) Uani 1 1 d . . .
H13 H -0.2006 0.0482 0.2944 0.034 Uiso 1 1 calc R . .
C14 C -0.0307(2) -0.35009(18) 0.28667(16) 0.0207(4) Uani 1 1 d . . .
C15 C 0.0453(2) -0.38362(19) 0.20300(17) 0.0241(4) Uani 1 1 d . . .
H15 H 0.0954 -0.3076 0.1638 0.029 Uiso 1 1 calc R . .
C16 C 0.0478(2) -0.5281(2) 0.17671(18) 0.0267(4) Uani 1 1 d . . .
H16 H 0.1011 -0.5498 0.1206 0.032 Uiso 1 1 calc R . .
C17 C -0.0274(2) -0.64069(19) 0.23214(18) 0.0279(4) Uani 1 1 d . . .
H17 H -0.0256 -0.7392 0.2138 0.033 Uiso 1 1 calc R . .
C18 C -0.1048(2) -0.6090(2) 0.31425(19) 0.0296(4) Uani 1 1 d . . .
H18 H -0.1581 -0.6862 0.3511 0.036 Uiso 1 1 calc R . .
C19 C -0.1045(2) -0.46435(19) 0.34261(18) 0.0251(4) Uani 1 1 d . . .
H19 H -0.1551 -0.4426 0.4007 0.030 Uiso 1 1 calc R . .

loop_
_atom_site_aniso_label
_atom_site_aniso_U_11
_atom_site_aniso_U_22
_atom_site_aniso_U_33
_atom_site_aniso_U_23
_atom_site_aniso_U_13
_atom_site_aniso_U_12
P1 0.0217(3) 0.0194(2) 0.0168(3) 0.00232(17) 0.00715(19) 0.00079(19)
N1 0.0242(7) 0.0215(7) 0.0159(8) 0.0005(6) 0.0062(6) -0.0022(6)
N2 0.0366(9) 0.0316(8) 0.0252(10) 0.0065(7) 0.0112(7) 0.0015(7)
C1 0.0168(8) 0.0191(8) 0.0205(9) 0.0006(7) 0.0074(7) 0.0046(7)
C2 0.0174(8) 0.0227(8) 0.0207(9) 0.0031(7) 0.0087(7) 0.0059(7)
C3 0.0221(9) 0.0270(9) 0.0287(10) 0.0051(8) 0.0112(8) 0.0002(8)
C4 0.0208(9) 0.0327(10) 0.0283(11) -0.0015(8) 0.0057(8) -0.0061(8)
C5 0.0227(9) 0.0399(10) 0.0210(10) 0.0008(8) 0.0033(8) 0.0015(8)
C6 0.0230(9) 0.0288(9) 0.0211(10) 0.0053(7) 0.0069(7) 0.0022(8)
C7 0.0213(8) 0.0199(8) 0.0253(11) 0.0049(7) 0.0112(8) 0.0016(7)
C8 0.0240(9) 0.0245(8) 0.0174(9) 0.0051(7) 0.0117(7) 0.0054(7)
C9 0.0242(9) 0.0263(9) 0.0271(10) 0.0023(8) 0.0093(8) 0.0067(8)
C10 0.0241(9) 0.0401(11) 0.0276(11) 0.0035(8) 0.0070(8) 0.0076(9)
C11 0.0304(10) 0.0540(12) 0.0325(11) 0.0173(10) 0.0160(9) 0.0223(10)
C12 0.0433(11) 0.0372(10) 0.0399(12) 0.0177(9) 0.0252(10) 0.0234(10)
C13 0.0339(10) 0.0234(9) 0.0306(11) 0.0052(7) 0.0186(8) 0.0067(8)
C14 0.0153(8) 0.0214(8) 0.0181(9) 0.0032(7) 0.0027(7) 0.0023(7)
C15 0.0208(8) 0.0272(9) 0.0206(9) 0.0062(7) 0.0077(7) 0.0043(7)
C16 0.0233(9) 0.0318(9) 0.0255(10) 0.0050(8) 0.0105(7) 0.0103(8)
C17 0.0244(9) 0.0237(8) 0.0333(11) 0.0049(8) 0.0087(8) 0.0101(8)
C18 0.0293(9) 0.0249(9) 0.0351(11) 0.0114(8) 0.0152(8) 0.0066(8)
C19 0.0237(9) 0.0265(9) 0.0255(10) 0.0073(7) 0.0120(7) 0.0067(7)

loop_
_atom_type_symbol
_atom_type_description
_atom_type_scat_dispersion_real
_atom_type_scat_dispersion_imag
_atom_type_scat_source
C C 0.0033 0.0016 'International Tables Vol C Tables 4.2.6.8 and 6.1.1.4'
H H 0.0000 0.0000 'International Tables Vol C Tables 4.2.6.8 and 6.1.1.4'
N N 0.0061 0.0033 'International Tables Vol C Tables 4.2.6.8 and 6.1.1.4'
P P 0.1023 0.0942 'International Tables Vol C Tables 4.2.6.8 and 6.1.1.4'

loop_
_geom_angle_atom_site_label_1
_geom_angle_atom_site_label_2
_geom_angle_atom_site_label_3
_geom_angle
_geom_angle_site_symmetry_1
_geom_angle_site_symmetry_3
_geom_angle_publ_flag
N1 P1 C14 103.99(7) . . ?
N1 P1 C8 99.36(7) . . ?
C14 P1 C8 102.02(8) . . ?
C1 N1 P1 123.68(12) . . ?
C1 N1 H1 118.2 . . ?
P1 N1 H1 118.2 . . ?
N1 C1 C6 121.88(15) . . ?
N1 C1 C2 120.94(15) . . ?
C6 C1 C2 117.18(14) . . ?
C3 C2 C1 121.06(16) . . ?
C3 C2 C7 119.15(15) . . ?
C1 C2 C7 119.77(14) . . ?
C4 C3 C2 120.33(16) . . ?
C4 C3 H3 119.8 . . ?
C2 C3 H3 119.8 . . ?
C3 C4 C5 118.94(16) . . ?
C3 C4 H4 120.5 . . ?
C5 C4 H4 120.5 . . ?
C6 C5 C4 121.50(17) . . ?
C6 C5 H5 119.3 . . ?
C4 C5 H5 119.3 . . ?
C5 C6 C1 120.98(16) . . ?
C5 C6 H6 119.5 . . ?
C1 C6 H6 119.5 . . ?
N2 C7 C2 178.63(18) . . ?
C13 C8 C9 118.37(16) . . ?
C13 C8 P1 115.99(13) . . ?
C9 C8 P1 125.59(14) . . ?
C10 C9 C8 120.43(17) . . ?
C10 C9 H9 119.8 . . ?
C8 C9 H9 119.8 . . ?
C11 C10 C9 120.25(17) . . ?
C11 C10 H10 119.9 . . ?
C9 C10 H10 119.9 . . ?
C10 C11 C12 119.91(18) . . ?
C10 C11 H11 120.0 . . ?
C12 C11 H11 120.0 . . ?
C13 C12 C11 119.84(18) . . ?
C13 C12 H12 120.1 . . ?
C11 C12 H12 120.1 . . ?
C12 C13 C8 121.19(17) . . ?
C12 C13 H13 119.4 . . ?
C8 C13 H13 119.4 . . ?
C15 C14 C19 118.74(16) . . ?
C15 C14 P1 125.02(13) . . ?
C19 C14 P1 116.13(13) . . ?
C16 C15 C14 120.27(16) . . ?
C16 C15 H15 119.9 . . ?
C14 C15 H15 119.9 . . ?
C17 C16 C15 120.33(16) . . ?
C17 C16 H16 119.8 . . ?
C15 C16 H16 119.8 . . ?
C18 C17 C16 119.87(17) . . ?
C18 C17 H17 120.1 . . ?
C16 C17 H17 120.1 . . ?
C17 C18 C19 119.93(16) . . ?
C17 C18 H18 120.0 . . ?
C19 C18 H18 120.0 . . ?
C18 C19 C14 120.85(16) . . ?
C18 C19 H19 119.6 . . ?
C14 C19 H19 119.6 . . ?

loop_
_geom_bond_atom_site_label_1
_geom_bond_atom_site_label_2
_geom_bond_distance
_geom_bond_site_symmetry_2
_geom_bond_publ_flag
P1 N1 1.7155(14) . ?
P1 C14 1.8264(17) . ?
P1 C8 1.8370(18) . ?
N1 C1 1.393(2) . ?
N1 H1 0.8800 . ?
N2 C7 1.152(2) . ?
C1 C6 1.405(2) . ?
C1 C2 1.410(2) . ?
C2 C3 1.406(2) . ?
C2 C7 1.439(2) . ?
C3 C4 1.380(3) . ?
C3 H3 0.9500 . ?
C4 C5 1.387(3) . ?
C4 H4 0.9500 . ?
C5 C6 1.382(2) . ?
C5 H5 0.9500 . ?
C6 H6 0.9500 . ?
C8 C13 1.394(3) . ?
C8 C9 1.398(2) . ?
C9 C10 1.394(3) . ?
C9 H9 0.9500 . ?
C10 C11 1.381(3) . ?
C10 H10 0.9500 . ?
C11 C12 1.389(3) . ?
C11 H11 0.9500 . ?
C12 C13 1.385(3) . ?
C12 H12 0.9500 . ?
C13 H13 0.9500 . ?
C14 C15 1.396(2) . ?
C14 C19 1.400(2) . ?
C15 C16 1.393(2) . ?
C15 H15 0.9500 . ?
C16 C17 1.390(3) . ?
C16 H16 0.9500 . ?
C17 C18 1.386(3) . ?
C17 H17 0.9500 . ?
C18 C19 1.389(3) . ?
C18 H18 0.9500 . ?
C19 H19 0.9500 . ?

loop_
_geom_hbond_atom_site_label_D
_geom_hbond_atom_site_label_H
_geom_hbond_atom_site_label_A
_geom_hbond_distance_DH
_geom_hbond_distance_HA
_geom_hbond_distance_DA
_geom_hbond_angle_DHA
_geom_hbond_site_symmetry_A
N1 H1 N2 0.88 2.25 3.086(2) 159.6 2

loop_
_geom_torsion_atom_site_label_1
_geom_torsion_atom_site_label_2
_geom_torsion_atom_site_label_3
_geom_torsion_atom_site_label_4
_geom_torsion
_geom_torsion_site_symmetry_1
_geom_torsion_site_symmetry_2
_geom_torsion_site_symmetry_3
_geom_torsion_site_symmetry_4
_geom_torsion_publ_flag
C14 P1 N1 C1 -122.41(14) . . . . ?
C8 P1 N1 C1 132.61(14) . . . . ?
P1 N1 C1 C6 17.7(2) . . . . ?
P1 N1 C1 C2 -162.34(13) . . . . ?
N1 C1 C2 C3 179.18(15) . . . . ?
C6 C1 C2 C3 -0.9(2) . . . . ?
N1 C1 C2 C7 0.9(2) . . . . ?
C6 C1 C2 C7 -179.12(15) . . . . ?
C1 C2 C3 C4 0.4(3) . . . . ?
C7 C2 C3 C4 178.66(17) . . . . ?
C2 C3 C4 C5 -0.2(3) . . . . ?
C3 C4 C5 C6 0.6(3) . . . . ?
C4 C5 C6 C1 -1.1(3) . . . . ?
N1 C1 C6 C5 -178.85(16) . . . . ?
C2 C1 C6 C5 1.2(3) . . . . ?
C3 C2 C7 N2 -120(7) . . . . ?
C1 C2 C7 N2 59(7) . . . . ?
N1 P1 C8 C13 -67.02(14) . . . . ?
C14 P1 C8 C13 -173.61(13) . . . . ?
N1 P1 C8 C9 115.76(15) . . . . ?
C14 P1 C8 C9 9.17(16) . . . . ?
C13 C8 C9 C10 0.4(3) . . . . ?
P1 C8 C9 C10 177.60(14) . . . . ?
C8 C9 C10 C11 0.1(3) . . . . ?
C9 C10 C11 C12 0.0(3) . . . . ?
C10 C11 C12 C13 -0.5(3) . . . . ?
C11 C12 C13 C8 1.1(3) . . . . ?
C9 C8 C13 C12 -1.0(3) . . . . ?
P1 C8 C13 C12 -178.45(14) . . . . ?
N1 P1 C14 C15 -2.79(17) . . . . ?
C8 P1 C14 C15 100.18(15) . . . . ?
N1 P1 C14 C19 173.16(13) . . . . ?
C8 P1 C14 C19 -83.87(14) . . . . ?
C19 C14 C15 C16 -0.3(2) . . . . ?
P1 C14 C15 C16 175.52(13) . . . . ?
C14 C15 C16 C17 0.9(3) . . . . ?
C15 C16 C17 C18 -0.2(3) . . . . ?
C16 C17 C18 C19 -1.1(3) . . . . ?
C17 C18 C19 C14 1.6(3) . . . . ?
C15 C14 C19 C18 -0.9(3) . . . . ?
P1 C14 C19 C18 -177.12(14) . . . . ?

loop_
_cod_related_entry_id
_cod_related_entry_database
_cod_related_entry_code
1 ChemSpider 4908792
